data_4066590
loop_
_publ_author_name
'Jenter, Jelena'
'Gamer, Michael T.'
'Roesky, Peter W.'

_publ_section_title
;
 2,5-Bis{N-(2,6-diisopropylphenyl)iminomethyl}pyrrolyl Complexes of the
 Divalent Lanthanides: Synthesis and Structures
;
_journal_issue 19
_journal_name_full Organometallics
_journal_page_first 4410
_journal_paper_doi 10.1021/om100539f
_journal_volume 29
_journal_year 2010
_chemical_formula_moiety 'C42 H62 I N3 O3 Sm, 2(C4 H8 O)'
_chemical_formula_sum 'C50 H78 I N3 O5 Sm'
_chemical_formula_weight 1078.40
_chemical_name_systematic
; 
 ? 
;
_space_group_IT_number 14
_symmetry_cell_setting monoclinic
_symmetry_Int_Tables_number 14
_symmetry_space_group_name_Hall '-P 2ybc'
_symmetry_space_group_name_H-M 'P 1 21/c 1'
_atom_sites_solution_hydrogens geom
_atom_sites_solution_primary direct
_atom_sites_solution_secondary difmap
_audit_creation_method SHELXL-97
_cell_angle_alpha 90.00
_cell_angle_beta 108.06(3)
_cell_angle_gamma 90.00
_cell_formula_units_Z 4
_cell_length_a 15.174(3)
_cell_length_b 31.689(6)
_cell_length_c 11.265(2)
_cell_measurement_reflns_used 16236
_cell_measurement_temperature 150(2)
_cell_measurement_theta_max 26.90
_cell_measurement_theta_min 1.50
_cell_volume 5149.9(19)
_computing_cell_refinement 'STOE X-AREA, PLATON (A.L.Spek, 2005)'
_computing_data_collection 'STOE X-AREA'
_computing_data_reduction 'STOE X-RED, PLATON (A.L.Spek, 2005)'
_computing_molecular_graphics 'Diamond 2.1e'
_computing_publication_material 'X-STEP32, Microsoft Word'
_computing_structure_refinement 'SHELXL-97 (Sheldrick, 1997)'
_computing_structure_solution 'SHELXS-97 (Sheldrick, 1997)'
_diffrn_ambient_temperature 150(2)
_diffrn_measured_fraction_theta_full 0.999
_diffrn_measured_fraction_theta_max 0.999
_diffrn_measurement_device_type 'STOE IPDS 2T'
_diffrn_measurement_method 'area detector'
_diffrn_radiation_monochromator graphite
_diffrn_radiation_source 'fine-focus sealed tube'
_diffrn_radiation_type MoK\a
_diffrn_radiation_wavelength 0.71073
_diffrn_reflns_av_R_equivalents 0.1034
_diffrn_reflns_av_sigmaI/netI 0.0935
_diffrn_reflns_limit_h_max 18
_diffrn_reflns_limit_h_min -17
_diffrn_reflns_limit_k_max 36
_diffrn_reflns_limit_k_min -37
_diffrn_reflns_limit_l_max 13
_diffrn_reflns_limit_l_min -13
_diffrn_reflns_number 33529
_diffrn_reflns_theta_full 25.06
_diffrn_reflns_theta_max 25.06
_diffrn_reflns_theta_min 1.41
_exptl_absorpt_coefficient_mu 1.784
_exptl_absorpt_correction_T_max 0.8212
_exptl_absorpt_correction_T_min 0.5529
_exptl_absorpt_correction_type integration
_exptl_absorpt_process_details 'STOE X-RED & X-SHAPE'
_exptl_crystal_colour black
_exptl_crystal_density_diffrn 1.391
_exptl_crystal_density_method 'not measured'
_exptl_crystal_description rod
_exptl_crystal_F_000 2216
_exptl_crystal_size_max 0.400
_exptl_crystal_size_mid 0.213
_exptl_crystal_size_min 0.120
_refine_diff_density_max 1.065
_refine_diff_density_min -1.469
_refine_diff_density_rms 0.116
_refine_ls_extinction_method none
_refine_ls_goodness_of_fit_ref 1.027
_refine_ls_hydrogen_treatment constr
_refine_ls_matrix_type full
_refine_ls_number_parameters 516
_refine_ls_number_reflns 9118
_refine_ls_number_restraints 0
_refine_ls_restrained_S_all 1.027
_refine_ls_R_factor_all 0.0925
_refine_ls_R_factor_gt 0.0589
_refine_ls_shift/su_max 0.001
_refine_ls_shift/su_mean 0.000
_refine_ls_structure_factor_coef Fsqd
_refine_ls_weighting_details 'calc w=1/[\s^2^(Fo^2^)+(0.0799P)^2^+0.0000P] where P=(Fo^2^+2Fc^2^)/3'
_refine_ls_weighting_scheme calc
_refine_ls_wR_factor_gt 0.1521
_refine_ls_wR_factor_ref 0.1622
_reflns_number_gt 5961
_reflns_number_total 9118
_reflns_threshold_expression >2sigma(I)
_cod_data_source_file om100539f_si_001.cif
_cod_data_source_block 1
_cod_original_cell_volume 5149.9(18)
_cod_original_sg_symbol_H-M 'P 21/c'
_cod_database_code 4066590

loop_
_symmetry_equiv_pos_as_xyz
'x, y, z'
'-x, y+1/2, -z+1/2'
'-x, -y, -z'
'x, -y-1/2, z-1/2'

loop_
_atom_site_label
_atom_site_type_symbol
_atom_site_fract_x
_atom_site_fract_y
_atom_site_fract_z
_atom_site_U_iso_or_equiv
_atom_site_adp_type
_atom_site_occupancy
_atom_site_symmetry_multiplicity
_atom_site_calc_flag
_atom_site_refinement_flags
C1 C 0.3231(5) 0.0323(2) 0.4423(7) 0.0407(18) Uani 1 1 d .
C2 C 0.2944(6) -0.0099(3) 0.4114(8) 0.046(2) Uani 1 1 d .
H2 H 0.3328 -0.0342 0.4247 0.056 Uiso 1 1 calc R
C3 C 0.1994(6) -0.0086(3) 0.3579(7) 0.047(2) Uani 1 1 d .
H3 H 0.1594 -0.0319 0.3274 0.056 Uiso 1 1 calc R
C4 C 0.1731(5) 0.0343(3) 0.3573(7) 0.0409(18) Uani 1 1 d .
C5 C 0.4137(6) 0.0496(3) 0.4954(7) 0.0435(19) Uani 1 1 d .
H5 H 0.4646 0.0308 0.5250 0.052 Uiso 1 1 calc R
C6 C 0.0844(6) 0.0538(3) 0.3063(7) 0.0428(19) Uani 1 1 d .
H6 H 0.0304 0.0368 0.2764 0.051 Uiso 1 1 calc R
C7 C 0.5241(5) 0.1015(2) 0.5604(7) 0.0396(18) Uani 1 1 d .
C8 C 0.5766(5) 0.1161(3) 0.4874(8) 0.047(2) Uani 1 1 d .
C9 C 0.6686(6) 0.1268(3) 0.5441(9) 0.053(2) Uani 1 1 d .
H9 H 0.7043 0.1370 0.4941 0.064 Uiso 1 1 calc R
C10 C 0.7101(6) 0.1231(3) 0.6725(9) 0.060(3) Uani 1 1 d .
H10 H 0.7740 0.1293 0.7097 0.072 Uiso 1 1 calc R
C11 C 0.6563(6) 0.1103(3) 0.7442(9) 0.056(2) Uani 1 1 d .
H11 H 0.6841 0.1088 0.8321 0.068 Uiso 1 1 calc R
C12 C 0.5639(6) 0.0994(3) 0.6951(8) 0.046(2) Uani 1 1 d .
C19 C 0.5341(6) 0.1174(3) 0.3461(8) 0.049(2) Uani 1 1 d .
H19 H 0.4667 0.1240 0.3270 0.059 Uiso 1 1 calc R
C20 C 0.5769(7) 0.1516(4) 0.2854(10) 0.073(3) Uani 1 1 d .
H20A H 0.5480 0.1508 0.1946 0.109 Uiso 1 1 calc R
H20B H 0.6437 0.1466 0.3055 0.109 Uiso 1 1 calc R
H20C H 0.5664 0.1793 0.3172 0.109 Uiso 1 1 calc R
C21 C 0.5421(8) 0.0737(3) 0.2900(9) 0.070(3) Uani 1 1 d .
H21A H 0.5155 0.0750 0.1989 0.104 Uiso 1 1 calc R
H21B H 0.5083 0.0528 0.3232 0.104 Uiso 1 1 calc R
H21C H 0.6075 0.0656 0.3122 0.104 Uiso 1 1 calc R
C22 C 0.5085(7) 0.0845(3) 0.7771(8) 0.059(3) Uani 1 1 d .
H22 H 0.4418 0.0830 0.7256 0.071 Uiso 1 1 calc R
C24 C 0.5179(9) 0.1158(4) 0.8832(11) 0.087(4) Uani 1 1 d .
H24A H 0.4820 0.1058 0.9364 0.130 Uiso 1 1 calc R
H24B H 0.4945 0.1434 0.8485 0.130 Uiso 1 1 calc R
H24C H 0.5833 0.1183 0.9330 0.130 Uiso 1 1 calc R
C23 C 0.5389(10) 0.0412(4) 0.8304(10) 0.086(4) Uani 1 1 d .
H23A H 0.5324 0.0211 0.7621 0.129 Uiso 1 1 calc R
H23B H 0.5001 0.0321 0.8810 0.129 Uiso 1 1 calc R
H23C H 0.6038 0.0423 0.8828 0.129 Uiso 1 1 calc R
C13 C -0.0160(5) 0.1109(3) 0.2432(7) 0.0408(19) Uani 1 1 d .
C14 C -0.0504(5) 0.1154(3) 0.1124(8) 0.045(2) Uani 1 1 d .
C15 C -0.1388(6) 0.1309(3) 0.0626(9) 0.054(2) Uani 1 1 d .
H15 H -0.1641 0.1337 -0.0254 0.064 Uiso 1 1 calc R
C16 C -0.1927(6) 0.1429(3) 0.1386(9) 0.058(2) Uani 1 1 d .
H16 H -0.2535 0.1538 0.1026 0.070 Uiso 1 1 calc R
C17 C -0.1562(6) 0.1386(3) 0.2649(9) 0.058(2) Uani 1 1 d .
H17 H -0.1929 0.1461 0.3164 0.070 Uiso 1 1 calc R
C18 C -0.0671(6) 0.1236(3) 0.3202(8) 0.048(2) Uani 1 1 d .
C25 C 0.0068(6) 0.1020(3) 0.0308(7) 0.046(2) Uani 1 1 d .
H25 H 0.0735 0.1031 0.0829 0.056 Uiso 1 1 calc R
C26 C -0.0138(8) 0.0572(3) -0.0170(10) 0.068(3) Uani 1 1 d .
H26A H 0.0253 0.0500 -0.0689 0.102 Uiso 1 1 calc R
H26B H -0.0792 0.0549 -0.0669 0.102 Uiso 1 1 calc R
H26C H -0.0007 0.0377 0.0539 0.102 Uiso 1 1 calc R
C27 C -0.0049(7) 0.1308(3) -0.0826(9) 0.063(3) Uani 1 1 d .
H27A H 0.0341 0.1204 -0.1313 0.094 Uiso 1 1 calc R
H27B H 0.0136 0.1596 -0.0541 0.094 Uiso 1 1 calc R
H27C H -0.0700 0.1307 -0.1349 0.094 Uiso 1 1 calc R
C28 C -0.0290(6) 0.1193(3) 0.4611(8) 0.055(2) Uani 1 1 d .
H28 H 0.0399 0.1165 0.4833 0.066 Uiso 1 1 calc R
C29 C -0.0488(8) 0.1569(4) 0.5328(10) 0.074(3) Uani 1 1 d .
H29A H -0.0212 0.1521 0.6226 0.111 Uiso 1 1 calc R
H29B H -0.1160 0.1605 0.5132 0.111 Uiso 1 1 calc R
H29C H -0.0220 0.1825 0.5088 0.111 Uiso 1 1 calc R
C30 C -0.0657(8) 0.0787(4) 0.5030(10) 0.077(3) Uani 1 1 d .
H30A H -0.0399 0.0758 0.5938 0.115 Uiso 1 1 calc R
H30B H -0.0472 0.0543 0.4624 0.115 Uiso 1 1 calc R
H30C H -0.1335 0.0799 0.4794 0.115 Uiso 1 1 calc R
C31 C 0.2756(7) 0.0817(3) 0.1452(9) 0.062(3) Uani 1 1 d .
H31A H 0.2192 0.0641 0.1296 0.074 Uiso 1 1 calc R
H31B H 0.3271 0.0679 0.2099 0.074 Uiso 1 1 calc R
C32 C 0.3005(8) 0.0879(4) 0.0251(10) 0.075(3) Uani 1 1 d .
H32A H 0.3528 0.0694 0.0235 0.090 Uiso 1 1 calc R
H32B H 0.2468 0.0819 -0.0493 0.090 Uiso 1 1 calc R
C33 C 0.3274(8) 0.1335(4) 0.0303(9) 0.073(3) Uani 1 1 d .
H33A H 0.3927 0.1377 0.0821 0.088 Uiso 1 1 calc R
H33B H 0.3188 0.1449 -0.0543 0.088 Uiso 1 1 calc R
C34 C 0.2620(6) 0.1536(4) 0.0890(8) 0.059(2) Uani 1 1 d .
H34A H 0.2853 0.1814 0.1249 0.071 Uiso 1 1 calc R
H34B H 0.1998 0.1572 0.0274 0.071 Uiso 1 1 calc R
C35 C 0.4432(7) 0.2058(3) 0.5589(9) 0.068(3) Uani 1 1 d .
H35A H 0.5072 0.1953 0.5734 0.081 Uiso 1 1 calc R
H35B H 0.4196 0.1949 0.6256 0.081 Uiso 1 1 calc R
C36 C 0.4402(8) 0.2530(4) 0.5548(10) 0.076(3) Uani 1 1 d .
H36A H 0.4945 0.2656 0.6179 0.092 Uiso 1 1 calc R
H36B H 0.3826 0.2641 0.5670 0.092 Uiso 1 1 calc R
C37 C 0.4428(9) 0.2609(4) 0.4220(12) 0.091(4) Uani 1 1 d .
H37A H 0.4127 0.2880 0.3893 0.109 Uiso 1 1 calc R
H37B H 0.5074 0.2613 0.4195 0.109 Uiso 1 1 calc R
C38 C 0.3911(7) 0.2252(3) 0.3492(9) 0.058(2) Uani 1 1 d .
H38A H 0.3286 0.2343 0.2978 0.070 Uiso 1 1 calc R
H38B H 0.4243 0.2137 0.2931 0.070 Uiso 1 1 calc R
C39 C 0.0994(7) 0.2087(3) 0.1911(8) 0.058(2) Uani 1 1 d .
H39A H 0.0811 0.1810 0.1506 0.069 Uiso 1 1 calc R
H39B H 0.1264 0.2260 0.1379 0.069 Uiso 1 1 calc R
C40 C 0.0179(7) 0.2306(4) 0.2117(10) 0.072(3) Uani 1 1 d .
H40A H -0.0278 0.2098 0.2225 0.086 Uiso 1 1 calc R
H40B H -0.0129 0.2492 0.1405 0.086 Uiso 1 1 calc R
C41 C 0.0582(8) 0.2559(4) 0.3293(11) 0.081(3) Uani 1 1 d .
H41A H 0.0557 0.2865 0.3102 0.097 Uiso 1 1 calc R
H41B H 0.0237 0.2506 0.3893 0.097 Uiso 1 1 calc R
C42 C 0.1565(8) 0.2414(3) 0.3817(9) 0.068(3) Uani 1 1 d .
H42A H 0.1995 0.2634 0.3705 0.081 Uiso 1 1 calc R
H42B H 0.1715 0.2353 0.4720 0.081 Uiso 1 1 calc R
C43 C 0.1574(9) 0.0322(4) 0.6926(11) 0.085(4) Uani 1 1 d .
H43A H 0.1509 0.0633 0.6893 0.102 Uiso 1 1 calc R
H43B H 0.1215 0.0204 0.6105 0.102 Uiso 1 1 calc R
C44 C 0.2559(9) 0.0199(5) 0.7251(11) 0.090(4) Uani 1 1 d .
H44A H 0.2965 0.0429 0.7712 0.108 Uiso 1 1 calc R
H44B H 0.2728 0.0133 0.6490 0.108 Uiso 1 1 calc R
C45 C 0.2648(9) -0.0194(5) 0.8076(14) 0.104(5) Uani 1 1 d .
H45A H 0.2590 -0.0455 0.7577 0.125 Uiso 1 1 calc R
H45B H 0.3249 -0.0197 0.8750 0.125 Uiso 1 1 calc R
C46 C 0.1889(8) -0.0151(4) 0.8576(12) 0.080(3) Uani 1 1 d .
H46A H 0.1570 -0.0426 0.8533 0.096 Uiso 1 1 calc R
H46B H 0.2126 -0.0064 0.9463 0.096 Uiso 1 1 calc R
C47 C 0.6964(10) 0.2447(5) 0.7153(13) 0.102(4) Uiso 1 1 d .
H47A H 0.6853 0.2744 0.6877 0.123 Uiso 1 1 calc R
H47B H 0.6764 0.2264 0.6405 0.123 Uiso 1 1 calc R
C48 C 0.7983(14) 0.2381(7) 0.7815(17) 0.152(7) Uiso 1 1 d .
H48A H 0.8374 0.2602 0.7613 0.182 Uiso 1 1 calc R
H48B H 0.8201 0.2098 0.7657 0.182 Uiso 1 1 calc R
C49 C 0.7915(15) 0.2427(7) 0.9180(18) 0.150(7) Uiso 1 1 d .
H49A H 0.8404 0.2258 0.9778 0.180 Uiso 1 1 calc R
H49B H 0.7986 0.2725 0.9449 0.180 Uiso 1 1 calc R
C50 C 0.7027(15) 0.2274(7) 0.912(2) 0.158(7) Uiso 1 1 d .
H50A H 0.7054 0.1968 0.9294 0.189 Uiso 1 1 calc R
H50B H 0.6799 0.2420 0.9743 0.189 Uiso 1 1 calc R
N1 N 0.4293(5) 0.0894(2) 0.5049(6) 0.0446(16) Uani 1 1 d .
N2 N 0.2493(4) 0.0588(2) 0.4098(6) 0.0429(15) Uani 1 1 d .
N3 N 0.0771(4) 0.0945(2) 0.3007(6) 0.0430(16) Uani 1 1 d .
O1 O 0.2592(4) 0.1245(2) 0.1846(6) 0.0566(16) Uani 1 1 d .
O2 O 0.3844(4) 0.19334(19) 0.4388(6) 0.0540(15) Uani 1 1 d .
O3 O 0.1647(4) 0.20357(18) 0.3138(5) 0.0521(15) Uani 1 1 d .
O4 O 0.1264(6) 0.0151(4) 0.7894(10) 0.114(3) Uani 1 1 d .
O5 O 0.6452(13) 0.2351(6) 0.7951(18) 0.205(7) Uiso 1 1 d .
I I 0.23052(5) 0.16375(2) 0.67474(5) 0.0610(2) Uani 1 1 d .
Sm Sm 0.25583(3) 0.136788(14) 0.41131(4) 0.04061(14) Uani 1 1 d .

loop_
_atom_site_aniso_label
_atom_site_aniso_U_11
_atom_site_aniso_U_22
_atom_site_aniso_U_33
_atom_site_aniso_U_23
_atom_site_aniso_U_13
_atom_site_aniso_U_12
C1 0.037(4) 0.032(4) 0.052(4) -0.002(3) 0.012(3) -0.002(3)
C2 0.046(5) 0.032(5) 0.063(5) -0.002(4) 0.017(4) 0.006(4)
C3 0.045(5) 0.041(5) 0.051(5) -0.004(4) 0.009(4) 0.000(4)
C4 0.038(4) 0.034(5) 0.052(4) -0.001(3) 0.016(4) -0.002(3)
C5 0.039(4) 0.037(5) 0.053(5) -0.001(4) 0.013(4) 0.006(4)
C6 0.038(4) 0.043(5) 0.046(4) 0.002(4) 0.011(3) -0.001(4)
C7 0.035(4) 0.034(4) 0.048(4) -0.005(3) 0.009(3) 0.005(3)
C8 0.035(4) 0.044(5) 0.060(5) -0.009(4) 0.009(4) 0.003(4)
C9 0.049(5) 0.044(6) 0.067(6) -0.002(4) 0.017(4) -0.004(4)
C10 0.040(5) 0.061(6) 0.075(6) -0.011(5) 0.011(5) -0.009(4)
C11 0.042(5) 0.061(6) 0.059(5) -0.005(5) 0.005(4) -0.004(4)
C12 0.041(5) 0.043(5) 0.052(5) -0.008(4) 0.010(4) 0.001(4)
C19 0.040(5) 0.051(5) 0.056(5) 0.001(4) 0.014(4) 0.008(4)
C20 0.051(6) 0.090(8) 0.075(7) 0.031(6) 0.015(5) 0.010(5)
C21 0.080(7) 0.066(7) 0.066(6) -0.009(5) 0.026(5) 0.014(6)
C22 0.050(5) 0.074(7) 0.053(5) -0.015(5) 0.014(4) -0.008(5)
C24 0.083(8) 0.108(10) 0.078(7) -0.006(7) 0.038(6) 0.005(7)
C23 0.120(11) 0.071(8) 0.064(6) 0.005(6) 0.024(6) -0.010(7)
C13 0.029(4) 0.032(4) 0.054(5) 0.008(4) 0.003(3) -0.001(3)
C14 0.034(4) 0.032(4) 0.058(5) 0.004(4) -0.001(4) -0.004(3)
C15 0.047(5) 0.048(6) 0.060(5) 0.003(4) 0.007(4) -0.001(4)
C16 0.038(5) 0.058(6) 0.070(6) 0.001(5) 0.002(4) 0.006(4)
C17 0.040(5) 0.058(6) 0.077(6) -0.005(5) 0.018(4) 0.004(5)
C18 0.039(5) 0.051(6) 0.051(5) -0.002(4) 0.011(4) -0.002(4)
C25 0.044(5) 0.049(5) 0.044(4) 0.004(4) 0.011(4) -0.001(4)
C26 0.081(7) 0.054(6) 0.073(6) -0.010(5) 0.029(5) -0.006(5)
C27 0.060(6) 0.067(7) 0.055(5) 0.001(5) 0.007(4) 0.001(5)
C28 0.043(5) 0.060(6) 0.058(5) -0.006(4) 0.011(4) 0.000(4)
C29 0.075(7) 0.077(8) 0.066(6) -0.013(6) 0.017(5) 0.013(6)
C30 0.074(7) 0.088(9) 0.061(6) 0.018(6) 0.009(5) -0.013(6)
C31 0.061(6) 0.065(7) 0.065(6) -0.018(5) 0.027(5) -0.005(5)
C32 0.075(7) 0.085(9) 0.067(6) -0.005(6) 0.026(5) 0.021(6)
C33 0.070(7) 0.098(9) 0.049(5) 0.012(5) 0.017(5) -0.012(6)
C34 0.047(5) 0.084(7) 0.043(4) 0.009(5) 0.011(4) -0.006(5)
C35 0.060(6) 0.070(7) 0.064(6) -0.002(5) 0.006(5) -0.023(5)
C36 0.068(7) 0.069(8) 0.077(7) -0.029(6) 0.000(5) 0.000(6)
C37 0.077(8) 0.061(7) 0.114(10) 0.030(7) -0.002(7) -0.015(6)
C38 0.057(6) 0.060(6) 0.062(6) 0.005(5) 0.024(5) -0.005(5)
C39 0.060(6) 0.052(6) 0.052(5) -0.001(4) 0.004(4) -0.004(5)
C40 0.052(6) 0.067(7) 0.086(7) -0.011(6) 0.006(5) 0.011(5)
C41 0.071(7) 0.067(8) 0.105(9) -0.022(6) 0.028(6) 0.009(6)
C42 0.084(7) 0.049(6) 0.061(6) -0.010(5) 0.009(5) 0.020(5)
C43 0.095(9) 0.074(8) 0.076(7) 0.002(6) 0.013(7) -0.010(7)
C44 0.084(9) 0.126(12) 0.068(7) -0.009(7) 0.037(6) -0.018(8)
C45 0.070(8) 0.120(12) 0.127(11) 0.011(9) 0.036(8) 0.029(8)
C46 0.081(8) 0.068(8) 0.092(8) 0.007(6) 0.030(7) -0.018(6)
N1 0.036(4) 0.042(4) 0.055(4) -0.002(3) 0.014(3) -0.001(3)
N2 0.036(3) 0.034(4) 0.055(4) 0.000(3) 0.009(3) 0.003(3)
N3 0.036(4) 0.043(4) 0.051(4) -0.003(3) 0.015(3) 0.002(3)
O1 0.059(4) 0.058(4) 0.055(3) -0.007(3) 0.022(3) -0.004(3)
O2 0.051(3) 0.043(4) 0.064(4) -0.003(3) 0.011(3) -0.011(3)
O3 0.056(4) 0.041(3) 0.050(3) -0.004(3) 0.002(3) 0.008(3)
O4 0.070(6) 0.144(9) 0.141(8) 0.034(7) 0.053(6) 0.029(6)
I 0.0678(4) 0.0653(5) 0.0498(3) -0.0073(3) 0.0179(3) -0.0005(3)
Sm 0.0388(2) 0.0356(2) 0.0454(2) -0.00080(19) 0.01018(16) 0.0003(2)

loop_
_atom_type_symbol
_atom_type_description
_atom_type_scat_dispersion_real
_atom_type_scat_dispersion_imag
_atom_type_scat_source
C C 0.0033 0.0016 'International Tables Vol C Tables 4.2.6.8 and 6.1.1.4'
H H 0.0000 0.0000 'International Tables Vol C Tables 4.2.6.8 and 6.1.1.4'
N N 0.0061 0.0033 'International Tables Vol C Tables 4.2.6.8 and 6.1.1.4'
O O 0.0106 0.0060 'International Tables Vol C Tables 4.2.6.8 and 6.1.1.4'
I I -0.4742 1.8119 'International Tables Vol C Tables 4.2.6.8 and 6.1.1.4'
Sm Sm -0.1638 3.4418 'International Tables Vol C Tables 4.2.6.8 and 6.1.1.4'

loop_
_geom_angle_atom_site_label_1
_geom_angle_atom_site_label_2
_geom_angle_atom_site_label_3
_geom_angle
N2 C1 C2 110.7(7)
N2 C1 C5 119.0(7)
C2 C1 C5 130.3(8)
C3 C2 C1 106.2(7)
C2 C3 C4 106.6(7)
N2 C4 C3 110.2(7)
N2 C4 C6 119.5(7)
C3 C4 C6 130.3(8)
N1 C5 C1 122.7(7)
N3 C6 C4 120.4(7)
C8 C7 N1 120.9(7)
C8 C7 C12 120.4(7)
N1 C7 C12 118.7(7)
C9 C8 C7 119.3(8)
C9 C8 C19 121.1(8)
C7 C8 C19 119.6(7)
C8 C9 C10 121.7(9)
C11 C10 C9 118.4(8)
C10 C11 C12 123.5(9)
C11 C12 C7 116.7(8)
C11 C12 C22 121.5(8)
C7 C12 C22 121.7(7)
C8 C19 C20 112.7(8)
C8 C19 C21 110.1(7)
C20 C19 C21 110.8(8)
C12 C22 C23 111.6(9)
C12 C22 C24 110.1(8)
C23 C22 C24 109.6(9)
C18 C13 C14 121.7(7)
C18 C13 N3 118.6(7)
C14 C13 N3 119.7(7)
C15 C14 C13 117.5(8)
C15 C14 C25 121.7(8)
C13 C14 C25 120.8(7)
C14 C15 C16 121.7(8)
C17 C16 C15 118.9(8)
C16 C17 C18 121.8(9)
C17 C18 C13 118.3(8)
C17 C18 C28 120.2(8)
C13 C18 C28 121.4(7)
C14 C25 C26 112.7(8)
C14 C25 C27 113.6(7)
C26 C25 C27 107.6(7)
C18 C28 C29 114.3(8)
C18 C28 C30 109.8(8)
C29 C28 C30 110.1(9)
O1 C31 C32 105.1(8)
C33 C32 C31 103.2(8)
C34 C33 C32 102.6(9)
O1 C34 C33 103.8(8)
O2 C35 C36 104.1(8)
C35 C36 C37 100.5(9)
C38 C37 C36 104.5(9)
O2 C38 C37 106.6(8)
O3 C39 C40 105.0(8)
C39 C40 C41 104.7(8)
C42 C41 C40 105.4(9)
O3 C42 C41 106.5(8)
O4 C43 C44 105.0(10)
C43 C44 C45 104.9(10)
C46 C45 C44 103.3(11)
O4 C46 C45 109.8(10)
O5 C47 C48 110.0(15)
C47 C48 C49 95.9(15)
C50 C49 C48 105.6(18)
O5 C50 C49 108(2)
C5 N1 C7 115.8(7)
C5 N1 Sm 110.7(5)
C7 N1 Sm 133.5(5)
C1 N2 C4 106.4(6)
C1 N2 Sm 126.0(5)
C4 N2 Sm 126.7(5)
C6 N3 C13 115.7(7)
C6 N3 Sm 112.3(5)
C13 N3 Sm 132.0(5)
C34 O1 C31 108.6(7)
C34 O1 Sm 131.2(6)
C31 O1 Sm 119.4(5)
C35 O2 C38 108.1(7)
C35 O2 Sm 122.0(5)
C38 O2 Sm 127.5(5)
C39 O3 C42 105.5(7)
C39 O3 Sm 128.4(5)
C42 O3 Sm 125.2(5)
C46 O4 C43 110.6(9)
C50 O5 C47 110.1(18)
N2 Sm O3 143.29(19)
N2 Sm O2 135.9(2)
O3 Sm O2 76.62(19)
N2 Sm O1 81.8(2)
O3 Sm O1 82.85(19)
O2 Sm O1 88.7(2)
N2 Sm N1 61.3(2)
O3 Sm N1 151.3(2)
O2 Sm N1 75.67(19)
O1 Sm N1 89.3(2)
N2 Sm N3 60.7(2)
O3 Sm N3 83.70(19)
O2 Sm N3 158.03(19)
O1 Sm N3 79.12(19)
N1 Sm N3 121.90(19)
N2 Sm I 104.79(16)
O3 Sm I 88.47(13)
O2 Sm I 90.40(14)
O1 Sm I 171.25(14)
N1 Sm I 98.91(14)
N3 Sm I 98.85(13)

loop_
_geom_bond_atom_site_label_1
_geom_bond_atom_site_label_2
_geom_bond_distance
C1 N2 1.355(10)
C1 C2 1.417(11)
C1 C5 1.428(11)
C2 C3 1.380(12)
C3 C4 1.415(11)
C4 N2 1.366(10)
C4 C6 1.431(11)
C5 N1 1.282(10)
C6 N3 1.295(10)
C7 C8 1.389(12)
C7 N1 1.432(10)
C7 C12 1.450(11)
C8 C9 1.385(12)
C8 C19 1.522(12)
C9 C10 1.392(13)
C10 C11 1.376(13)
C11 C12 1.381(12)
C12 C22 1.505(13)
C19 C20 1.530(14)
C19 C21 1.541(13)
C22 C23 1.512(15)
C22 C24 1.526(14)
C13 C18 1.390(12)
C13 C14 1.409(11)
C13 N3 1.455(9)
C14 C15 1.374(12)
C14 C25 1.507(12)
C15 C16 1.408(13)
C16 C17 1.364(13)
C17 C18 1.386(12)
C18 C28 1.518(12)
C25 C26 1.517(13)
C25 C27 1.535(12)
C28 C29 1.521(14)
C28 C30 1.535(14)
C31 O1 1.474(11)
C31 C32 1.526(14)
C32 C33 1.499(16)
C33 C34 1.495(15)
C34 O1 1.427(11)
C35 O2 1.426(10)
C35 C36 1.499(15)
C36 C37 1.529(17)
C37 C38 1.473(15)
C38 O2 1.452(11)
C39 O3 1.438(10)
C39 C40 1.497(14)
C40 C41 1.507(15)
C41 C42 1.496(15)
C42 O3 1.448(11)
C43 O4 1.423(15)
C43 C44 1.476(17)
C44 C45 1.533(19)
C45 C46 1.437(17)
C46 O4 1.399(14)
C47 O5 1.39(2)
C47 C48 1.51(2)
C48 C49 1.58(2)
C49 C50 1.41(3)
C50 O5 1.35(2)
N1 Sm 2.928(7)
N2 Sm 2.474(7)
N3 Sm 2.934(7)
O1 Sm 2.600(6)
O2 Sm 2.596(6)
O3 Sm 2.580(6)
I Sm 3.2233(9)
